data_1528965
loop_
_publ_author_name
'Vogt, C.'
'Hoffmann, R.D.'
'Poettgen, R.'

_publ_section_title
;
 The superstructure of Sc3 Rh C4 and Sc3 Ir C4
;
_journal_name_full 'Solid State Sciences'
_journal_page_first 1003
_journal_page_last 1009
_journal_volume 7
_journal_year 2005
_chemical_formula_sum 'C4 Ir Sc3'
_chemical_name_systematic 'Sc3 Ir C4'
_space_group_IT_number 71
_symmetry_space_group_name_Hall '-I 2 2'
_symmetry_space_group_name_H-M 'I m m m'
_cell_angle_alpha 90
_cell_angle_beta 90
_cell_angle_gamma 90
_cell_formula_units_Z 2
_cell_length_a 3.3966
_cell_length_b 4.4525
_cell_length_c 12.2424
_cell_volume 185.146
_citation_journal_id_ASTM SSSCFJ
_cod_data_source_file Vogt_SSSCFJ_2005_1127.cif
_cod_data_source_block C4Ir1Sc3
_cod_original_cell_volume 185.1462
_cod_original_formula_sum 'C4 Ir1 Sc3'
_cod_database_code 1528965

loop_
_symmetry_equiv_pos_as_xyz
x,y,z
-x,-y,z
x,-y,-z
-x,y,-z
-x,-y,-z
x,y,-z
-x,y,z
x,-y,z
x+1/2,y+1/2,z+1/2
-x+1/2,-y+1/2,z+1/2
x+1/2,-y+1/2,-z+1/2
-x+1/2,y+1/2,-z+1/2
-x+1/2,-y+1/2,-z+1/2
x+1/2,y+1/2,-z+1/2
-x+1/2,y+1/2,z+1/2
x+1/2,-y+1/2,z+1/2

loop_
_atom_site_label
_atom_site_type_symbol
_atom_site_fract_x
_atom_site_fract_y
_atom_site_fract_z
_atom_site_occupancy
_atom_site_U_iso_or_equiv
C1 C 0 0.1629 0.3714 1 0.0
Sc2 Sc 0 0 0.19058 1 0.0
Ir1 Ir 0.0433 0.5 0.5 0.5 0.0
Sc1 Sc 0.5 0 0.5 1 0.0
